data_7117417
loop_
_publ_author_name
'Harriet L. Steel'
'Sarah L. Allinson'
'Jane Andre'
'Michael P. Coogan'
'James A. Platts'

_publ_section_title
;
 Platinum trimethyl bipyridyl thiolates -- new, tunable, red- to near IR
 emitting luminophores for bioimaging applications
;
_journal_name_full Chem.Commun.
_journal_page_first 11441
_journal_paper_doi 10.1039/C5cc04003E
_journal_volume 51
_journal_year 2015
_chemical_formula_moiety 'C19 H22 N3 O Pt, F6 P'
_chemical_formula_sum 'C19 H22 F6 N3 O P Pt'
_chemical_formula_weight 648.45
_chemical_name_common 3
_chemical_name_systematic 3
_space_group_crystal_system triclinic
_space_group_IT_number 2
_space_group_name_Hall '-P 1'
_space_group_name_H-M_alt 'P -1'
_symmetry_Int_Tables_number 2
_symmetry_space_group_name_Hall '-P 1'
_symmetry_space_group_name_H-M 'P -1'
_atom_sites_solution_primary iterative
_audit_creation_date 2015-01-23
_audit_creation_method
;
Olex2 1.2
(compiled 2015.01.19 svn.r3143 for OlexSys, GUI svn.r4992)
;
_audit_update_record
;
2015-01-23 deposited with the CCDC.
2015-06-10 downloaded from the CCDC.
;
_cell_angle_alpha 108.296(4)
_cell_angle_beta 97.486(4)
_cell_angle_gamma 95.712(3)
_cell_formula_units_Z 2
_cell_length_a 9.1410(4)
_cell_length_b 9.5731(4)
_cell_length_c 13.2139(6)
_cell_measurement_reflns_used 5181
_cell_measurement_temperature 99.98(13)
_cell_measurement_theta_max 72.9880
_cell_measurement_theta_min 4.9140
_cell_volume 1076.33(9)
_computing_cell_refinement
;
CrysAlisPro, Agilent Technologies,
Version 1.171.37.33e (release 21-05-2014 CrysAlis171 .NET)
(compiled May 21 2014,18:02:45)
;
_computing_data_collection
;
CrysAlisPro, Agilent Technologies,
Version 1.171.37.33e (release 21-05-2014 CrysAlis171 .NET)
(compiled May 21 2014,18:02:45)
;
_computing_data_reduction
;
CrysAlisPro, Agilent Technologies,
Version 1.171.37.33e (release 21-05-2014 CrysAlis171 .NET)
(compiled May 21 2014,18:02:45)
;
_computing_molecular_graphics 'Olex2 (Dolomanov et al., 2009)'
_computing_publication_material 'Olex2 (Dolomanov et al., 2009)'
_computing_structure_refinement 'olex2.refine (Bourhis et al., 2015)'
_computing_structure_solution 'olex2.solve (Bourhis et al., 2015)'
_diffrn_ambient_environment N~2~
_diffrn_ambient_temperature 99.98(13)
_diffrn_detector 'CCD plate'
_diffrn_detector_area_resol_mean 5.2299
_diffrn_detector_type AtlasS2
_diffrn_measured_fraction_theta_full 0.9480
_diffrn_measured_fraction_theta_max 0.9445
_diffrn_measurement_details
;
  1 omega  -50.00   33.00   1.0000    1.0000
omega____ theta____ kappa____ phi______ frames
    -      -38.5000   38.0000   60.0000 83

  2 omega    1.00   82.00   1.0000    1.0000
omega____ theta____ kappa____ phi______ frames
    -       43.1418  -99.0000  150.0000 81

  3 omega   24.00  109.00   1.0000    1.0000
omega____ theta____ kappa____ phi______ frames
    -      103.5913  -94.0000  120.0000 85

  4 omega   42.00  120.00   1.0000    1.0000
omega____ theta____ kappa____ phi______ frames
    -      103.5913 -125.0000   60.0000 78

  5 omega   30.00   81.00   1.0000    1.0000
omega____ theta____ kappa____ phi______ frames
    -      103.5913  -30.0000 -120.0000 51

  6 omega   87.00  176.00   1.0000    1.0000
omega____ theta____ kappa____ phi______ frames
    -      103.5913   30.0000  -90.0000 89

  7 omega   96.00  168.00   1.0000    1.0000
omega____ theta____ kappa____ phi______ frames
    -      103.5913  125.0000 -180.0000 72

  8 omega   87.00  173.00   1.0000    1.0000
omega____ theta____ kappa____ phi______ frames
    -      103.5913   45.0000    0.0000 86

  9 omega   32.00  134.00   1.0000    1.0000
omega____ theta____ kappa____ phi______ frames
    -      103.5913  -77.0000 -150.0000 102

 10 omega   30.00   89.00   1.0000    1.0000
omega____ theta____ kappa____ phi______ frames
    -      103.5913  -30.0000   90.0000 59

 11 omega -107.00  -16.00   1.0000    1.0000
omega____ theta____ kappa____ phi______ frames
    -      -38.5000  -57.0000  -90.0000 91
;
_diffrn_measurement_device 'four-circle diffractometer'
_diffrn_measurement_device_type 'SuperNova, Dual, Cu at zero, AtlasS2'
_diffrn_measurement_method '\w scans'
_diffrn_orient_matrix_UB_11 0.1510005000
_diffrn_orient_matrix_UB_12 0.0982480000
_diffrn_orient_matrix_UB_13 0.0162706000
_diffrn_orient_matrix_UB_21 -0.0747380000
_diffrn_orient_matrix_UB_22 0.1404531000
_diffrn_orient_matrix_UB_23 0.0376030000
_diffrn_orient_matrix_UB_31 0.0341260000
_diffrn_orient_matrix_UB_32 0.0016877000
_diffrn_orient_matrix_UB_33 0.1177022000
_diffrn_radiation_monochromator mirror
_diffrn_radiation_probe x-ray
_diffrn_radiation_type 'Cu K\a'
_diffrn_radiation_wavelength 1.54184
_diffrn_reflns_av_R_equivalents 0.0205
_diffrn_reflns_av_unetI/netI 0.0304
_diffrn_reflns_limit_h_max 10
_diffrn_reflns_limit_h_min -10
_diffrn_reflns_limit_k_max 11
_diffrn_reflns_limit_k_min -11
_diffrn_reflns_limit_l_max 16
_diffrn_reflns_limit_l_min -10
_diffrn_reflns_number 6376
_diffrn_reflns_theta_full 73.0082
_diffrn_reflns_theta_max 73.01
_diffrn_reflns_theta_min 3.58
_diffrn_source 'sealed X-ray tube'
_diffrn_source_type 'SuperNova (Cu) X-ray Source'
_exptl_absorpt_coefficient_mu 13.529
_exptl_absorpt_correction_T_max 0.535
_exptl_absorpt_correction_T_min 0.292
_exptl_absorpt_correction_type gaussian
_exptl_absorpt_process_details
;
CrysAlisPro, Agilent Technologies,
Version 1.171.37.33e (release 21-05-2014 CrysAlis171 .NET)
(compiled May 21 2014,18:02:45)
Numerical absorption correction based on gaussian integration over
            a multifaceted crystal model
Empirical absorption correction using spherical harmonics,
 implemented in SCALE3 ABSPACK scaling algorithm.
;
_exptl_crystal_colour white
_exptl_crystal_density_diffrn 2.0007
_exptl_crystal_description needle
_exptl_crystal_F_000 617.9334
_exptl_crystal_size_max 0.1742
_exptl_crystal_size_mid 0.1256
_exptl_crystal_size_min 0.0673
_refine_diff_density_max 1.0092
_refine_diff_density_min -1.4797
_refine_diff_density_rms 0.1276
_refine_ls_d_res_high 0.8061
_refine_ls_d_res_low 12.3611
_refine_ls_goodness_of_fit_ref 0.6730
_refine_ls_hydrogen_treatment constr
_refine_ls_matrix_type full
_refine_ls_number_constraints 38
_refine_ls_number_parameters 283
_refine_ls_number_reflns 4066
_refine_ls_number_restraints 0
_refine_ls_restrained_S_all 0.6730
_refine_ls_R_factor_all 0.0227
_refine_ls_R_factor_gt 0.0211
_refine_ls_shift/su_max 0.0002
_refine_ls_shift/su_mean 0.0000
_refine_ls_structure_factor_coef Fsqd
_refine_ls_weighting_details 'w=1/[\s^2^(Fo^2^)+(0.1P)^2^] where P=(Fo^2^+2Fc^2^)/3'
_refine_ls_weighting_scheme calc
_refine_ls_wR_factor_gt 0.0723
_refine_ls_wR_factor_ref 0.0755
_reflns_Friedel_coverage 0.0
_reflns_limit_h_max 10
_reflns_limit_h_min -10
_reflns_limit_k_max 11
_reflns_limit_k_min -11
_reflns_limit_l_max 16
_reflns_limit_l_min 0
_reflns_number_gt 3878
_reflns_number_total 4066
_reflns_threshold_expression I>=2u(I)
_cod_data_source_file c5cc04003e2.cif
_cod_data_source_block MC35
_cod_original_cell_volume 1076.32(9)
_cod_database_code 7117417
_chemical_oxdiff_formula 'C18 H23 Pt N3 O PF6'
_reflns_odcompleteness_completeness 98.65
_reflns_odcompleteness_iscentric 1
_reflns_odcompleteness_theta 66.97
_olex2_refinement_description
;
;
_olex2_submission_special_instructions 'No special instructions were received'

loop_
_space_group_symop_id
_space_group_symop_operation_xyz
1 x,y,z
2 -x,-y,-z

loop_
_atom_site_label
_atom_site_type_symbol
_atom_site_fract_x
_atom_site_fract_y
_atom_site_fract_z
_atom_site_U_iso_or_equiv
_atom_site_adp_type
_atom_site_occupancy
_atom_site_refinement_flags_posn
Pt1 Pt -0.003563(12) 0.048142(12) 0.747661(9) 0.01437(8) Uani 1.000000 .
N5 N -0.0924(3) 0.1898(3) 0.6612(2) 0.0149(6) Uani 1.000000 .
N6 N 0.0714(3) 0.2406(4) 0.8926(2) 0.0147(6) Uani 1.000000 .
N7 N -0.1944(4) 0.0651(3) 0.8288(3) 0.0159(6) Uani 1.000000 .
C2aa C -0.3280(4) -0.0209(4) 0.7887(3) 0.0188(7) Uani 1.000000 .
C3aa C -0.4342(4) 0.1235(4) 0.9346(3) 0.0211(7) Uani 1.000000 .
C4aa C 0.0157(4) 0.3698(4) 1.0663(3) 0.0180(7) Uani 1.000000 .
C0aa C -0.0263(4) 0.2659(4) 0.9622(3) 0.0159(6) Uani 1.000000 .
C16 C -0.2957(4) 0.2099(4) 0.9785(3) 0.0186(7) Uani 1.000000 .
C1aa C -0.1767(4) 0.1793(4) 0.9234(3) 0.0152(6) Uani 1.000000 .
C20 C -0.4491(4) 0.0047(4) 0.8401(3) 0.0207(7) Uani 1.000000 .
C5aa C 0.2087(4) 0.3180(4) 0.9235(3) 0.0182(7) Uani 1.000000 .
C6aa C 0.2580(4) 0.4229(4) 1.0250(3) 0.0199(7) Uani 1.000000 .
C18 C -0.0874(5) -0.1451(5) 0.6219(3) 0.0248(8) Uani 1.000000 .
C19 C 0.0841(5) -0.0807(5) 0.8313(3) 0.0241(8) Uani 1.000000 .
C10 C -0.0052(4) 0.3115(4) 0.6629(3) 0.0177(7) Uani 1.000000 .
C11 C -0.2937(4) 0.2554(4) 0.5591(3) 0.0171(7) Uani 1.000000 .
C12 C -0.2341(4) 0.1613(4) 0.6087(3) 0.0157(6) Uani 1.000000 .
C13 C -0.0570(4) 0.4110(4) 0.6146(3) 0.0199(7) Uani 1.000000 .
C14 C 0.1832(5) 0.0432(5) 0.6769(3) 0.0230(8) Uani 1.000000 .
C15 C 0.1608(4) 0.4472(4) 1.0988(3) 0.0225(7) Uani 1.000000 .
C17 C -0.2045(4) 0.3839(4) 0.5633(3) 0.0175(7) Uani 1.000000 .
H10 H 0.0935(4) 0.3303(4) 0.6976(3) 0.0212(8) Uiso 1.000000 R
H12 H -0.2941(4) 0.0752(4) 0.6056(3) 0.0188(8) Uiso 1.000000 R
H17 H -0.2427(4) 0.4504(4) 0.5324(3) 0.0210(8) Uiso 1.000000 R
H13 H 0.0063(4) 0.4945(4) 0.6166(3) 0.0239(8) Uiso 1.000000 R
H5aa H 0.2745(4) 0.3006(4) 0.8743(3) 0.0218(8) Uiso 1.000000 R
H6aa H 0.3540(4) 0.4758(4) 1.0432(3) 0.0238(8) Uiso 1.000000 R
H15 H 0.1916(4) 0.5138(4) 1.1686(3) 0.0270(9) Uiso 1.000000 R
H4aa H -0.0526(4) 0.3873(4) 1.1135(3) 0.0216(8) Uiso 1.000000 R
H2aa H -0.3389(4) -0.1000(4) 0.7243(3) 0.0225(8) Uiso 1.000000 R
H16 H -0.2825(4) 0.2874(4) 1.0439(3) 0.0223(8) Uiso 1.000000 R
H3aa H -0.5162(4) 0.1455(4) 0.9684(3) 0.0253(9) Uiso 1.000000 R
H20 H -0.5399(4) -0.0575(4) 0.8116(3) 0.0248(8) Uiso 1.000000 R
H18a H -0.148(3) -0.1224(6) 0.5660(11) 0.0372(13) Uiso 1.000000 GR
H18b H -0.0064(5) -0.1917(19) 0.5934(17) 0.0372(13) Uiso 1.000000 GR
H18c H -0.146(3) -0.2113(15) 0.6476(6) 0.0372(13) Uiso 1.000000 GR
H14a H 0.1581(8) 0.050(3) 0.6059(10) 0.0344(12) Uiso 1.000000 GR
H14b H 0.2578(13) 0.1255(19) 0.7202(13) 0.0344(12) Uiso 1.000000 GR
H14c H 0.221(2) -0.0484(15) 0.671(2) 0.0344(12) Uiso 1.000000 GR
H19a H 0.1745(19) -0.0265(13) 0.8789(18) 0.0361(13) Uiso 1.000000 GR
H19b H 0.0134(14) -0.106(3) 0.8728(19) 0.0361(13) Uiso 1.000000 GR
H19c H 0.106(3) -0.1702(16) 0.7812(4) 0.0361(13) Uiso 1.000000 GR
P1 P 0.58495(9) 0.44418(9) 1.26998(7) 0.01547(17) Uani 1.000000 .
F5 F 0.7271(3) 0.4601(3) 1.21332(18) 0.0344(6) Uani 1.000000 .
F6 F 0.4439(3) 0.4275(3) 1.3273(2) 0.0355(6) Uani 1.000000 .
F1 F 0.6743(2) 0.5635(2) 1.38063(17) 0.0245(5) Uani 1.000000 .
F2 F 0.4969(2) 0.3240(2) 1.15929(17) 0.0244(4) Uani 1.000000 .
F3 F 0.6485(3) 0.3134(2) 1.30631(18) 0.0286(5) Uani 1.000000 .
F4 F 0.5240(3) 0.5765(3) 1.2355(2) 0.0375(6) Uani 1.000000 .
O1 O -0.5497(3) 0.1494(3) 0.5540(2) 0.0234(5) Uani 1.000000 .
C2 C -0.4540(4) 0.2110(4) 0.4981(3) 0.0202(7) Uani 1.000000 .
H1 H -0.570(5) 0.2163(6) 0.604(3) 0.0351(8) Uiso 1.000000 GR

loop_
_atom_site_aniso_label
_atom_site_aniso_U_11
_atom_site_aniso_U_22
_atom_site_aniso_U_33
_atom_site_aniso_U_12
_atom_site_aniso_U_13
_atom_site_aniso_U_23
Pt1 0.01640(11) 0.01498(11) 0.01309(11) 0.00448(7) 0.00372(7) 0.00544(7)
N5 0.0176(15) 0.0169(15) 0.0121(14) 0.0049(11) 0.0036(11) 0.0062(11)
N6 0.0126(14) 0.0186(15) 0.0134(14) 0.0037(11) 0.0018(11) 0.0057(11)
N7 0.0201(15) 0.0138(14) 0.0149(14) 0.0024(12) 0.0050(12) 0.0054(12)
C2aa 0.0202(17) 0.0151(16) 0.0189(16) -0.0024(13) 0.0003(13) 0.0054(13)
C3aa 0.0200(17) 0.0222(18) 0.0247(18) 0.0023(14) 0.0074(14) 0.0118(15)
C4aa 0.0221(17) 0.0199(17) 0.0140(15) 0.0030(13) 0.0016(13) 0.0092(13)
C0aa 0.0178(16) 0.0169(16) 0.0164(15) 0.0043(13) 0.0009(12) 0.0107(13)
C16 0.0268(18) 0.0185(16) 0.0112(15) 0.0049(13) 0.0037(13) 0.0053(13)
C1aa 0.0156(16) 0.0157(16) 0.0170(15) 0.0035(12) 0.0045(12) 0.0084(13)
C20 0.0206(17) 0.0191(17) 0.0202(17) -0.0033(13) 0.0011(14) 0.0063(14)
C5aa 0.0157(16) 0.0194(17) 0.0211(17) 0.0027(13) 0.0033(13) 0.0090(14)
C6aa 0.0153(16) 0.0260(18) 0.0197(17) 0.0002(13) -0.0013(13) 0.0121(14)
C18 0.032(2) 0.0204(19) 0.0208(19) 0.0084(16) 0.0036(16) 0.0048(15)
C19 0.033(2) 0.025(2) 0.022(2) 0.0116(17) 0.0038(16) 0.0159(17)
C10 0.0183(16) 0.0207(17) 0.0126(15) 0.0028(13) 0.0010(12) 0.0042(13)
C11 0.0180(16) 0.0182(16) 0.0148(15) 0.0045(13) 0.0045(13) 0.0040(13)
C12 0.0183(16) 0.0149(15) 0.0142(15) 0.0034(12) 0.0054(12) 0.0041(12)
C13 0.0216(17) 0.0185(17) 0.0187(16) -0.0017(13) 0.0022(13) 0.0067(13)
C14 0.0209(19) 0.032(2) 0.0199(18) 0.0104(16) 0.0117(15) 0.0086(16)
C15 0.0236(18) 0.0201(17) 0.0201(17) -0.0023(14) -0.0029(14) 0.0056(14)
C17 0.0197(17) 0.0162(16) 0.0185(16) 0.0029(13) 0.0058(13) 0.0071(13)
P1 0.0156(4) 0.0139(4) 0.0142(4) 0.0020(3) 0.0012(3) 0.0015(3)
F5 0.0319(12) 0.0358(13) 0.0260(12) -0.0100(10) 0.0143(10) -0.0021(10)
F6 0.0253(12) 0.0399(14) 0.0384(14) 0.0013(10) 0.0173(10) 0.0051(11)
F1 0.0267(11) 0.0219(11) 0.0190(10) 0.0040(9) 0.0028(8) -0.0013(8)
F2 0.0250(11) 0.0211(11) 0.0209(10) -0.0002(8) -0.0037(8) 0.0025(8)
F3 0.0356(13) 0.0221(11) 0.0260(11) 0.0092(9) -0.0019(9) 0.0066(9)
F4 0.0544(15) 0.0215(11) 0.0311(13) 0.0069(11) -0.0092(11) 0.0075(10)
O1 0.0186(12) 0.0206(13) 0.0289(14) 0.0011(10) 0.0073(10) 0.0046(10)
C2 0.0139(16) 0.0255(18) 0.0215(17) 0.0028(13) 0.0018(13) 0.0088(14)

loop_
_atom_type_symbol
_atom_type_scat_dispersion_real
_atom_type_scat_dispersion_imag
_atom_type_scat_Cromer_Mann_a1
_atom_type_scat_Cromer_Mann_a2
_atom_type_scat_Cromer_Mann_a3
_atom_type_scat_Cromer_Mann_a4
_atom_type_scat_Cromer_Mann_b1
_atom_type_scat_Cromer_Mann_b2
_atom_type_scat_Cromer_Mann_b3
_atom_type_scat_Cromer_Mann_b4
_atom_type_scat_Cromer_Mann_c
_atom_type_scat_source
_atom_type_scat_dispersion_source
C 0.01920 0.00962 2.31000 1.02000 1.58860 0.86500 20.84390 10.20750 0.56870 51.65120 0.215599998832 'International Tables Volume C Table 6.1.1.4 (pp. 500-502)' 'Henke, Gullikson and Davis, At. Data and Nucl. Data Tables, 1993, 54, 2'
Pt -4.33214 7.24634 27.00590 17.76390 15.71310 5.78370 1.51293 8.81174 0.42459 38.61030 11.6883001328 'International Tables Volume C Table 6.1.1.4 (pp. 500-502)' 'Henke, Gullikson and Davis, At. Data and Nucl. Data Tables, 1993, 54, 2'
F 0.07537 0.05506 3.53920 2.64120 1.51700 1.02430 10.28250 4.29440 0.26150 26.14760 0.277599990368 'International Tables Volume C Table 6.1.1.4 (pp. 500-502)' 'Henke, Gullikson and Davis, At. Data and Nucl. Data Tables, 1993, 54, 2'
H 0.00000 0.00000 0.49300 0.32291 0.14019 0.04081 10.51090 26.12570 3.14236 57.79970 0.0030380000826 'International Tables Volume C Table 6.1.1.4 (pp. 500-502)' 'Henke, Gullikson and Davis, At. Data and Nucl. Data Tables, 1993, 54, 2'
O 0.05239 0.03377 3.04850 2.28680 1.54630 0.86700 13.27710 5.70110 0.32390 32.90890 0.250800013542 'International Tables Volume C Table 6.1.1.4 (pp. 500-502)' 'Henke, Gullikson and Davis, At. Data and Nucl. Data Tables, 1993, 54, 2'
N 0.03256 0.01839 12.21260 3.13220 2.01250 1.16630 0.00570 9.89330 28.99750 0.58260 -11.5290002823 'International Tables Volume C Table 6.1.1.4 (pp. 500-502)' 'Henke, Gullikson and Davis, At. Data and Nucl. Data Tables, 1993, 54, 2'
P 0.30360 0.43703 6.43450 4.17910 1.78000 1.49080 1.90670 27.15700 0.52600 68.16450 1.11489999294 'International Tables Volume C Table 6.1.1.4 (pp. 500-502)' 'Henke, Gullikson and Davis, At. Data and Nucl. Data Tables, 1993, 54, 2'

loop_
_exptl_crystal_face_index_h
_exptl_crystal_face_index_k
_exptl_crystal_face_index_l
_exptl_crystal_face_perp_dist
_exptl_oxdiff_crystal_face_indexfrac_h
_exptl_oxdiff_crystal_face_indexfrac_k
_exptl_oxdiff_crystal_face_indexfrac_l
_exptl_oxdiff_crystal_face_x
_exptl_oxdiff_crystal_face_y
_exptl_oxdiff_crystal_face_z
-3 3 5 0.0236 -2.9911 2.9923 5.0013 -0.0763 0.8319 0.4916
0 1 -8 0.0364 -0.0108 1.0054 -7.9966 -0.0330 -0.1587 -0.9399
0 -6 5 0.0337 0.0028 -5.9983 4.9959 -0.5076 -0.6548 0.5780
0 6 -5 0.0337 -0.0028 5.9983 -4.9959 0.5076 0.6548 -0.5780
-5 3 3 0.0185 -4.9943 2.9933 3.0035 -0.4112 0.9066 0.1881
4 -4 5 0.0692 4.0049 -3.9990 4.9938 0.2931 -0.6732 0.7177
0 4 3 0.0518 0.0072 3.9939 3.0003 0.4423 0.6732 0.3601
-5 1 -4 0.0311 -5.0059 1.0008 -3.9945 -0.7226 0.3645 -0.6393
5 0 -6 0.1105 4.9922 0.0062 -6.0013 0.6568 -0.5979 -0.5360

loop_
_geom_angle_atom_site_label_1
_geom_angle_atom_site_label_2
_geom_angle_atom_site_label_3
_geom_angle
_geom_angle_site_symmetry_1
_geom_angle_site_symmetry_3
N6 Pt1 N5 90.47(11) . .
N7 Pt1 N5 88.58(12) . .
N7 Pt1 N6 76.58(11) . .
C18 Pt1 N5 93.58(14) . .
C18 Pt1 N6 173.18(13) . .
C18 Pt1 N7 98.01(15) . .
C19 Pt1 N5 178.54(12) . .
C19 Pt1 N6 88.28(15) . .
C19 Pt1 N7 91.86(15) . .
C19 Pt1 C18 87.73(17) . .
C14 Pt1 N5 91.03(15) . .
C14 Pt1 N6 100.25(14) . .
C14 Pt1 N7 176.80(12) . .
C14 Pt1 C18 85.18(17) . .
C14 Pt1 C19 88.45(18) . .
C10 N5 Pt1 119.3(2) . .
C12 N5 Pt1 122.1(2) . .
C12 N5 C10 118.6(3) . .
C0aa N6 Pt1 114.3(2) . .
C5aa N6 Pt1 125.7(2) . .
C5aa N6 C0aa 119.2(3) . .
C2aa N7 Pt1 124.9(2) . .
C1aa N7 Pt1 115.4(2) . .
C1aa N7 C2aa 119.5(3) . .
C20 C2aa N7 121.9(3) . .
C20 C3aa C16 119.2(3) . .
C15 C4aa C0aa 119.6(3) . .
C4aa C0aa N6 120.7(3) . .
C1aa C0aa N6 116.9(3) . .
C1aa C0aa C4aa 122.3(3) . .
C1aa C16 C3aa 119.2(3) . .
C0aa C1aa N7 115.9(3) . .
C16 C1aa N7 120.8(3) . .
C16 C1aa C0aa 123.3(3) . .
C3aa C20 C2aa 119.3(3) . .
C6aa C5aa N6 123.3(3) . .
C15 C6aa C5aa 118.4(3) . .
C13 C10 N5 122.3(3) . .
C17 C11 C12 119.0(3) . .
C2 C11 C12 118.6(3) . .
C2 C11 C17 122.3(3) . .
C11 C12 N5 122.4(3) . .
C17 C13 C10 119.0(3) . .
C6aa C15 C4aa 118.7(3) . .
C13 C17 C11 118.6(3) . .
F6 P1 F5 179.44(16) . .
F1 P1 F5 89.76(12) . .
F1 P1 F6 90.03(12) . .
F2 P1 F5 89.93(12) . .
F2 P1 F6 90.28(13) . .
F2 P1 F1 179.50(13) . .
F3 P1 F5 89.65(14) . .
F3 P1 F6 89.83(14) . .
F3 P1 F1 89.51(12) . .
F3 P1 F2 90.10(12) . .
F4 P1 F5 90.05(16) . .
F4 P1 F6 90.46(16) . .
F4 P1 F1 89.48(12) . .
F4 P1 F2 90.92(12) . .
F4 P1 F3 178.94(13) . .
O1 C2 C11 112.1(3) . .

loop_
_geom_bond_atom_site_label_1
_geom_bond_atom_site_label_2
_geom_bond_distance
_geom_bond_site_symmetry_2
Pt1 N5 2.180(3) .
Pt1 N6 2.174(3) .
Pt1 N7 2.157(3) .
Pt1 C18 2.056(4) .
Pt1 C19 2.051(4) .
Pt1 C14 2.048(4) .
N5 C10 1.337(5) .
N5 C12 1.346(5) .
N6 C0aa 1.349(5) .
N6 C5aa 1.335(5) .
N7 C2aa 1.345(5) .
N7 C1aa 1.356(5) .
C2aa C20 1.375(5) .
C3aa C16 1.387(5) .
C3aa C20 1.380(5) .
C4aa C0aa 1.398(5) .
C4aa C15 1.396(5) .
C0aa C1aa 1.471(5) .
C16 C1aa 1.391(5) .
C5aa C6aa 1.385(5) .
C6aa C15 1.385(5) .
C10 C13 1.389(5) .
C11 C12 1.383(5) .
C11 C17 1.389(5) .
C11 C2 1.527(5) .
C13 C17 1.388(5) .
P1 F5 1.599(2) .
P1 F6 1.597(2) .
P1 F1 1.601(2) .
P1 F2 1.601(2) .
P1 F3 1.608(2) .
P1 F4 1.600(3) .
O1 C2 1.413(4) .
